data_4025664
loop_
_publ_author_name
'Hidetsugu Tabata'
'Hiroyuki Suzuki'
'Kumi Akiba'
'Hideyo Takahashi'
'Hideaki Natsugari'

_publ_section_title
;
 Atropisomeric Properties of 7-, 8-, and 9-Membered-Ring Dibenzolactams:
 Conformation, Thermal Stability, and Chemical Reactivity
;
_journal_name_full 'Journal of Organic Chemistry'
_journal_page_first 5984
_journal_page_last 5993
_journal_paper_doi 10.1021/jo1013383
_journal_volume 75
_journal_year 2010
_chemical_absolute_configuration 'CHOOSE rm ad rmad syn or unk'
_chemical_formula_moiety 'C18 H19 N O '
_chemical_formula_sum 'C18 H19 N O'
_chemical_formula_weight 265.35
_space_group_IT_number 19
_symmetry_cell_setting orthorhombic
_symmetry_Int_Tables_number 19
_symmetry_space_group_name_Hall 'P 2ac 2ab'
_symmetry_space_group_name_H-M 'P 21 21 21'
_cell_angle_alpha 90.0000
_cell_angle_beta 90.0000
_cell_angle_gamma 90.0000
_cell_formula_units_Z 4
_cell_length_a 8.85223(16)
_cell_length_b 11.3388(2)
_cell_length_c 14.4403(3)
_cell_measurement_reflns_used 13928
_cell_measurement_temperature 173.1
_cell_measurement_theta_max 68.3
_cell_measurement_theta_min 3.1
_cell_volume 1449.43(5)
_computing_cell_refinement PROCESS-AUTO
_computing_data_collection PROCESS-AUTO
_computing_data_reduction CrystalStructure
_computing_publication_material 'CrystalStructure 3.8'
_computing_structure_refinement CRYSTALS
_computing_structure_solution SIR92
_diffrn_detector_area_resol_mean 10.00
_diffrn_measured_fraction_theta_full 0.995
_diffrn_measured_fraction_theta_max 0.995
_diffrn_measurement_device_type 'Rigaku RAXIS-RAPID'
_diffrn_measurement_method \w
_diffrn_radiation_type 'Cu K\a'
_diffrn_radiation_wavelength 1.54187
_diffrn_reflns_av_R_equivalents 0.025
_diffrn_reflns_limit_h_max 10
_diffrn_reflns_limit_h_min -10
_diffrn_reflns_limit_k_max 12
_diffrn_reflns_limit_k_min -13
_diffrn_reflns_limit_l_max 17
_diffrn_reflns_limit_l_min -17
_diffrn_reflns_number 15047
_diffrn_reflns_theta_full 68.25
_diffrn_reflns_theta_max 68.25
_exptl_absorpt_coefficient_mu 0.582
_exptl_absorpt_correction_T_max 0.890
_exptl_absorpt_correction_T_min 0.771
_exptl_absorpt_correction_type multi-scan
_exptl_absorpt_process_details
;
    Higashi, T. (1995). Program for Absorption Correction.
    Rigaku Corporation, Tokyo, Japan.
;
_exptl_crystal_colour colorless
_exptl_crystal_density_diffrn 1.216
_exptl_crystal_density_method 'not measured'
_exptl_crystal_description block
_exptl_crystal_F_000 568.00
_exptl_crystal_size_max 0.40
_exptl_crystal_size_mid 0.35
_exptl_crystal_size_min 0.20
_refine_diff_density_max 0.37
_refine_diff_density_min -0.30
_refine_ls_abs_structure_details 'Flack, H. D. (1983), Acta Cryst. A39, 876-881.  1109 Friedel Pairs'
_refine_ls_abs_structure_Flack -0.2(3)
_refine_ls_extinction_coef 12(7)
_refine_ls_extinction_method 'Larson (1970) Crystallographic Computing eq. 22'
_refine_ls_goodness_of_fit_ref 0.966
_refine_ls_hydrogen_treatment refall
_refine_ls_number_parameters 202
_refine_ls_number_reflns 2648
_refine_ls_R_factor_gt 0.0381
_refine_ls_shift/su_max 0.0000
_refine_ls_structure_factor_coef Fsqd
_refine_ls_weighting_details 'w = 1/[0.0017Fo^2^ + 1.0000\s(Fo^2^)]/(4Fo^2^)'
_refine_ls_weighting_scheme calc
_refine_ls_wR_factor_ref 0.1091
_reflns_number_gt 2420
_reflns_number_total 2648
_reflns_threshold_expression F^2^>2.0\s(F^2^)
_cod_data_source_file jo1013383_si_005.cif
_cod_data_source_block '_090924'
_cod_original_formula_sum 'C18 H19 N O '
_cod_database_code 4025664

loop_
_symmetry_equiv_pos_site_id
_symmetry_equiv_pos_as_xyz
1 +X,+Y,+Z
2 1/2+X,1/2-Y,-Z
3 -X,1/2+Y,1/2-Z
4 1/2-X,-Y,1/2+Z

loop_
_atom_site_label
_atom_site_type_symbol
_atom_site_fract_x
_atom_site_fract_y
_atom_site_fract_z
_atom_site_U_iso_or_equiv
_atom_site_adp_type
_atom_site_occupancy
_atom_site_symmetry_multiplicity
_atom_site_calc_flag
_atom_site_refinement_flags
_atom_site_disorder_assembly
_atom_site_disorder_group
O(1) O 0.08015(15) 0.43004(15) 0.42094(12) 0.0590(4) Uani 1.00 1 d . . .
N(1) N 0.31944(17) 0.37789(13) 0.38851(10) 0.0377(3) Uani 1.00 1 d . . .
C(1) C 0.47121(17) 0.40614(14) 0.24844(12) 0.0303(3) Uani 1.00 1 d . . .
C(2) C 0.61164(19) 0.42834(14) 0.20666(12) 0.0343(4) Uani 1.00 1 d . . .
C(3) C 0.73777(19) 0.44298(15) 0.26262(13) 0.0387(4) Uani 1.00 1 d . . .
C(4) C 0.7285(2) 0.43443(16) 0.35842(13) 0.0395(4) Uani 1.00 1 d . . .
C(5) C 0.5909(2) 0.41457(16) 0.39936(12) 0.0387(4) Uani 1.00 1 d . . .
C(6) C 0.46176(18) 0.40152(14) 0.34496(12) 0.0314(4) Uani 1.00 1 d . . .
C(7) C 0.33260(19) 0.38420(15) 0.19099(11) 0.0315(3) Uani 1.00 1 d . . .
C(8) C 0.3006(2) 0.26890(16) 0.16301(12) 0.0374(4) Uani 1.00 1 d . . .
C(9) C 0.1727(2) 0.24385(18) 0.11142(12) 0.0422(4) Uani 1.00 1 d . . .
C(10) C 0.0755(2) 0.33401(19) 0.08659(12) 0.0428(4) Uani 1.00 1 d . . .
C(11) C 0.1074(2) 0.44781(17) 0.11410(12) 0.0393(4) Uani 1.00 1 d . . .
C(12) C 0.23446(19) 0.47583(14) 0.16617(11) 0.0327(3) Uani 1.00 1 d . . .
C(13) C 0.20730(19) 0.45862(18) 0.39522(12) 0.0400(4) Uani 1.00 1 d . . .
C(14) C 0.2432(2) 0.58635(16) 0.37479(14) 0.0425(4) Uani 1.00 1 d . . .
C(15) C 0.1740(2) 0.63421(16) 0.28529(14) 0.0443(4) Uani 1.00 1 d . . .
C(16) C 0.2597(2) 0.60152(14) 0.19647(13) 0.0418(4) Uani 1.00 1 d . . .
C(17) C 0.2885(2) 0.2553(2) 0.41333(18) 0.0592(6) Uani 1.00 1 d . . .
C(18) C 0.6252(2) 0.43227(19) 0.10240(13) 0.0469(5) Uani 1.00 1 d . . .
H(1) H 0.8327 0.4594 0.2348 0.046 Uiso 1.00 1 c R . .
H(2) H 0.8166 0.4423 0.3955 0.047 Uiso 1.00 1 c R . .
H(3) H 0.5831 0.4099 0.4649 0.046 Uiso 1.00 1 c R . .
H(4) H 0.3675 0.2069 0.1797 0.045 Uiso 1.00 1 c R . .
H(5) H 0.1517 0.1650 0.0934 0.051 Uiso 1.00 1 c R . .
H(6) H -0.0124 0.3175 0.0512 0.051 Uiso 1.00 1 c R . .
H(7) H 0.0408 0.5097 0.0968 0.048 Uiso 1.00 1 c R . .
H(8) H 0.2064 0.6326 0.4248 0.051 Uiso 1.00 1 c R . .
H(9) H 0.3499 0.5944 0.3709 0.051 Uiso 1.00 1 c R . .
H(10) H 0.1705 0.7178 0.2897 0.053 Uiso 1.00 1 c R . .
H(11) H 0.0742 0.6041 0.2802 0.053 Uiso 1.00 1 c R . .
H(12) H 0.3647 0.6126 0.2071 0.050 Uiso 1.00 1 c R . .
H(13) H 0.2273 0.6527 0.1483 0.051 Uiso 1.00 1 c R . .
H(14) H 0.3096 0.2443 0.4772 0.072 Uiso 1.00 1 c R . .
H(15) H 0.1852 0.2379 0.4018 0.072 Uiso 1.00 1 c R . .
H(16) H 0.3504 0.2042 0.3776 0.072 Uiso 1.00 1 c R . .
H(17) H 0.5327 0.4594 0.0767 0.057 Uiso 1.00 1 c R . .
H(18) H 0.6467 0.3555 0.0795 0.057 Uiso 1.00 1 c R . .
H(19) H 0.7044 0.4845 0.0854 0.057 Uiso 1.00 1 c R . .

loop_
_atom_site_aniso_label
_atom_site_aniso_U_11
_atom_site_aniso_U_22
_atom_site_aniso_U_33
_atom_site_aniso_U_12
_atom_site_aniso_U_13
_atom_site_aniso_U_23
O(1) 0.0305(6) 0.0835(11) 0.0630(9) -0.0029(7) 0.0080(6) 0.0012(8)
N(1) 0.0361(8) 0.0437(8) 0.0333(7) 0.0000(6) 0.0043(6) 0.0029(6)
C(1) 0.0297(8) 0.0287(7) 0.0326(8) 0.0008(6) -0.0010(6) -0.0012(6)
C(2) 0.0357(8) 0.0318(7) 0.0354(8) 0.0014(6) 0.0054(7) -0.0037(6)
C(3) 0.0276(7) 0.0383(8) 0.0502(10) -0.0007(7) 0.0048(7) -0.0064(7)
C(4) 0.0316(8) 0.0415(8) 0.0454(9) 0.0051(7) -0.0087(7) -0.0091(7)
C(5) 0.0375(9) 0.0447(9) 0.0339(8) 0.0086(7) -0.0052(7) -0.0025(7)
C(6) 0.0287(8) 0.0316(8) 0.0340(8) 0.0041(6) -0.0003(6) -0.0003(6)
C(7) 0.0312(8) 0.0368(8) 0.0264(7) -0.0023(6) 0.0026(6) 0.0006(6)
C(8) 0.0425(9) 0.0351(8) 0.0347(8) -0.0011(7) 0.0004(7) -0.0013(6)
C(9) 0.0472(9) 0.0437(9) 0.0358(8) -0.0113(8) 0.0031(7) -0.0082(7)
C(10) 0.0380(9) 0.0611(11) 0.0293(8) -0.0101(8) -0.0046(7) -0.0009(8)
C(11) 0.0359(8) 0.0501(10) 0.0318(8) 0.0038(7) 0.0003(7) 0.0078(7)
C(12) 0.0338(8) 0.0357(8) 0.0286(7) -0.0008(7) 0.0046(6) 0.0045(6)
C(13) 0.0311(8) 0.0563(10) 0.0327(8) 0.0014(7) 0.0008(7) -0.0045(8)
C(14) 0.0305(8) 0.0475(9) 0.0496(10) 0.0061(8) -0.0009(7) -0.0146(8)
C(15) 0.0393(9) 0.0345(8) 0.0591(11) 0.0059(7) -0.0021(8) -0.0091(8)
C(16) 0.0427(9) 0.0333(8) 0.0495(10) -0.0007(7) -0.0003(8) 0.0044(7)
C(17) 0.0583(12) 0.0544(11) 0.0648(13) -0.0047(10) 0.0129(11) 0.0193(10)
C(18) 0.0453(10) 0.0561(11) 0.0393(9) -0.0075(9) 0.0101(8) -0.0014(8)

loop_
_atom_type_symbol
_atom_type_description
_atom_type_scat_dispersion_real
_atom_type_scat_dispersion_imag
_atom_type_scat_source
C C 0.018 0.009
;
International Tables for Crystallography
(1992, Vol. C, Tables 4.2.6.8 and 6.1.1.4)
;
H H 0.000 0.000
;
International Tables for Crystallography
(1992, Vol. C, Table 6.1.1.4)
;
O O 0.049 0.032
;
International Tables for Crystallography
(1992, Vol. C, Tables 4.2.6.8 and 6.1.1.4)
;
N N 0.031 0.018
;
International Tables for Crystallography
(1992, Vol. C, Tables 4.2.6.8 and 6.1.1.4)
;

loop_
_geom_angle_atom_site_label_1
_geom_angle_atom_site_label_2
_geom_angle_atom_site_label_3
_geom_angle
_geom_angle_publ_flag
_geom_angle_site_symmetry_1
_geom_angle_site_symmetry_2
_geom_angle_site_symmetry_3
C(6) N(1) C(13) 123.33(14) yes . . .
C(6) N(1) C(17) 116.77(15) yes . . .
C(13) N(1) C(17) 119.21(16) yes . . .
C(2) C(1) C(6) 119.22(14) yes . . .
C(2) C(1) C(7) 121.03(15) yes . . .
C(6) C(1) C(7) 119.73(13) yes . . .
C(1) C(2) C(3) 118.90(15) yes . . .
C(1) C(2) C(18) 120.25(15) yes . . .
C(3) C(2) C(18) 120.83(15) yes . . .
C(2) C(3) C(4) 121.58(16) yes . . .
C(3) C(4) C(5) 119.54(16) yes . . .
C(4) C(5) C(6) 120.14(16) yes . . .
N(1) C(6) C(1) 119.82(14) yes . . .
N(1) C(6) C(5) 119.54(15) yes . . .
C(1) C(6) C(5) 120.58(14) yes . . .
C(1) C(7) C(8) 118.70(14) yes . . .
C(1) C(7) C(12) 121.67(14) yes . . .
C(8) C(7) C(12) 119.62(15) yes . . .
C(7) C(8) C(9) 120.87(16) yes . . .
C(8) C(9) C(10) 119.75(18) yes . . .
C(9) C(10) C(11) 119.32(17) yes . . .
C(10) C(11) C(12) 122.35(17) yes . . .
C(7) C(12) C(11) 118.09(15) yes . . .
C(7) C(12) C(16) 122.33(15) yes . . .
C(11) C(12) C(16) 119.55(15) yes . . .
O(1) C(13) N(1) 121.00(18) yes . . .
O(1) C(13) C(14) 120.29(17) yes . . .
N(1) C(13) C(14) 118.65(15) yes . . .
C(13) C(14) C(15) 114.86(15) yes . . .
C(14) C(15) C(16) 114.97(15) yes . . .
C(12) C(16) C(15) 113.41(14) yes . . .
C(2) C(3) H(1) 119.3(2) no . . .
C(4) C(3) H(1) 119.2(2) no . . .
C(3) C(4) H(2) 120.4(2) no . . .
C(5) C(4) H(2) 120.1(2) no . . .
C(4) C(5) H(3) 120.2(2) no . . .
C(6) C(5) H(3) 119.7(2) no . . .
C(7) C(8) H(4) 119.5(2) no . . .
C(9) C(8) H(4) 119.6(2) no . . .
C(8) C(9) H(5) 120.0(2) no . . .
C(10) C(9) H(5) 120.2(2) no . . .
C(9) C(10) H(6) 120.2(2) no . . .
C(11) C(10) H(6) 120.5(2) no . . .
C(10) C(11) H(7) 119.2(2) no . . .
C(12) C(11) H(7) 118.4(2) no . . .
C(13) C(14) H(8) 108.0(2) no . . .
C(13) C(14) H(9) 108.24(19) no . . .
C(15) C(14) H(8) 107.95(19) no . . .
C(15) C(14) H(9) 108.3(2) no . . .
H(8) C(14) H(9) 109.5(2) no . . .
C(14) C(15) H(10) 108.1(2) no . . .
C(14) C(15) H(11) 108.1(2) no . . .
C(16) C(15) H(10) 108.2(2) no . . .
C(16) C(15) H(11) 107.9(2) no . . .
H(10) C(15) H(11) 109.5(2) no . . .
C(12) C(16) H(12) 108.50(18) no . . .
C(12) C(16) H(13) 108.67(19) no . . .
C(15) C(16) H(12) 108.43(19) no . . .
C(15) C(16) H(13) 108.31(19) no . . .
H(12) C(16) H(13) 109.5(2) no . . .
N(1) C(17) H(14) 109.1 no . . .
N(1) C(17) H(15) 109.6 no . . .
N(1) C(17) H(16) 109.8 no . . .
H(14) C(17) H(15) 109.5 no . . .
H(14) C(17) H(16) 109.5 no . . .
H(15) C(17) H(16) 109.5 no . . .
C(2) C(18) H(17) 109.3 no . . .
C(2) C(18) H(18) 109.6 no . . .
C(2) C(18) H(19) 109.5 no . . .
H(17) C(18) H(18) 109.5 no . . .
H(17) C(18) H(19) 109.5 no . . .
H(18) C(18) H(19) 109.5 no . . .

loop_
_geom_bond_atom_site_label_1
_geom_bond_atom_site_label_2
_geom_bond_distance
_geom_bond_publ_flag
_geom_bond_site_symmetry_1
_geom_bond_site_symmetry_2
O(1) C(13) 1.229(2) yes . .
N(1) C(6) 1.433(2) yes . .
N(1) C(13) 1.354(2) yes . .
N(1) C(17) 1.461(2) yes . .
C(1) C(2) 1.405(2) yes . .
C(1) C(6) 1.397(2) yes . .
C(1) C(7) 1.502(2) yes . .
C(2) C(3) 1.388(2) yes . .
C(2) C(18) 1.511(2) yes . .
C(3) C(4) 1.389(2) yes . .
C(4) C(5) 1.372(2) yes . .
C(5) C(6) 1.395(2) yes . .
C(7) C(8) 1.397(2) yes . .
C(7) C(12) 1.401(2) yes . .
C(8) C(9) 1.385(2) yes . .
C(9) C(10) 1.383(2) yes . .
C(10) C(11) 1.379(2) yes . .
C(11) C(12) 1.390(2) yes . .
C(12) C(16) 1.508(2) yes . .
C(13) C(14) 1.512(2) yes . .
C(14) C(15) 1.530(2) yes . .
C(15) C(16) 1.536(2) yes . .
C(3) H(1) 0.950(2) no . .
C(4) H(2) 0.950(2) no . .
C(5) H(3) 0.950(2) no . .
C(8) H(4) 0.950(2) no . .
C(9) H(5) 0.950(2) no . .
C(10) H(6) 0.950(2) no . .
C(11) H(7) 0.950(2) no . .
C(14) H(8) 0.950(2) no . .
C(14) H(9) 0.950(2) no . .
C(15) H(10) 0.950(2) no . .
C(15) H(11) 0.950(2) no . .
C(16) H(12) 0.950(2) no . .
C(16) H(13) 0.950(2) no . .
C(17) H(14) 0.950 no . .
C(17) H(15) 0.950 no . .
C(17) H(16) 0.950 no . .
C(18) H(17) 0.950 no . .
C(18) H(18) 0.950 no . .
C(18) H(19) 0.950 no . .

loop_
_geom_contact_atom_site_label_1
_geom_contact_atom_site_label_2
_geom_contact_distance
_geom_contact_publ_flag
_geom_contact_site_symmetry_1
_geom_contact_site_symmetry_2
O(1) N(1) 2.249(2) ? . .
O(1) C(4) 3.242(2) ? . 1_455
O(1) C(6) 3.567(2) ? . .
O(1) C(14) 2.381(2) ? . .
O(1) C(15) 3.144(2) ? . .
O(1) C(17) 2.709(2) ? . .
O(1) C(18) 3.551(2) ? . 4_565
N(1) O(1) 2.249(2) ? . .
N(1) C(1) 2.449(2) ? . .
N(1) C(5) 2.444(2) ? . .
N(1) C(7) 2.856(2) ? . .
N(1) C(8) 3.487(2) ? . .
N(1) C(12) 3.480(2) ? . .
N(1) C(14) 2.466(2) ? . .
N(1) C(15) 3.511(2) ? . .
C(1) N(1) 2.449(2) ? . .
C(1) C(3) 2.405(2) ? . .
C(1) C(4) 2.795(2) ? . .
C(1) C(5) 2.425(2) ? . .
C(1) C(8) 2.495(2) ? . .
C(1) C(12) 2.535(2) ? . .
C(1) C(13) 3.210(2) ? . .
C(1) C(14) 3.402(2) ? . .
C(1) C(16) 2.996(2) ? . .
C(1) C(17) 3.348(2) ? . .
C(1) C(18) 2.529(2) ? . .
C(2) C(4) 2.424(2) ? . .
C(2) C(5) 2.793(2) ? . .
C(2) C(6) 2.417(2) ? . .
C(2) C(7) 2.530(2) ? . .
C(2) C(8) 3.354(2) ? . .
C(2) C(12) 3.432(2) ? . .
C(3) C(1) 2.405(2) ? . .
C(3) C(5) 2.386(2) ? . .
C(3) C(6) 2.758(2) ? . .
C(3) C(18) 2.522(2) ? . .
C(4) O(1) 3.242(2) ? . 1_655
C(4) C(1) 2.795(2) ? . .
C(4) C(2) 2.424(2) ? . .
C(4) C(6) 2.398(2) ? . .
C(5) N(1) 2.444(2) ? . .
C(5) C(1) 2.425(2) ? . .
C(5) C(2) 2.793(2) ? . .
C(5) C(3) 2.386(2) ? . .
C(5) C(13) 3.433(2) ? . .
C(5) C(17) 3.236(2) ? . .
C(6) O(1) 3.567(2) ? . .
C(6) C(2) 2.417(2) ? . .
C(6) C(3) 2.758(2) ? . .
C(6) C(4) 2.398(2) ? . .
C(6) C(7) 2.508(2) ? . .
C(6) C(8) 3.347(2) ? . .
C(6) C(12) 3.380(2) ? . .
C(6) C(13) 2.454(2) ? . .
C(6) C(14) 2.884(2) ? . .
C(6) C(16) 3.597(2) ? . .
C(6) C(17) 2.465(2) ? . .
C(7) N(1) 2.856(2) ? . .
C(7) C(2) 2.530(2) ? . .
C(7) C(6) 2.508(2) ? . .
C(7) C(9) 2.420(2) ? . .
C(7) C(10) 2.788(2) ? . .
C(7) C(11) 2.393(2) ? . .
C(7) C(13) 3.262(2) ? . .
C(7) C(14) 3.595(2) ? . .
C(7) C(15) 3.444(2) ? . .
C(7) C(16) 2.548(2) ? . .
C(7) C(17) 3.549(3) ? . .
C(7) C(18) 2.940(2) ? . .
C(8) N(1) 3.487(2) ? . .
C(8) C(1) 2.495(2) ? . .
C(8) C(2) 3.354(2) ? . .
C(8) C(6) 3.347(2) ? . .
C(8) C(10) 2.394(2) ? . .
C(8) C(11) 2.746(2) ? . .
C(8) C(12) 2.419(2) ? . .
C(8) C(18) 3.529(2) ? . .
C(9) C(7) 2.420(2) ? . .
C(9) C(11) 2.384(2) ? . .
C(9) C(12) 2.801(2) ? . .
C(10) C(7) 2.788(2) ? . .
C(10) C(8) 2.394(2) ? . .
C(10) C(12) 2.426(2) ? . .
C(10) C(14) 3.570(2) ? . 4_564
C(11) C(7) 2.393(2) ? . .
C(11) C(8) 2.746(2) ? . .
C(11) C(9) 2.384(2) ? . .
C(11) C(15) 3.305(2) ? . .
C(11) C(16) 2.504(2) ? . .
C(12) N(1) 3.480(2) ? . .
C(12) C(1) 2.535(2) ? . .
C(12) C(2) 3.432(2) ? . .
C(12) C(6) 3.380(2) ? . .
C(12) C(8) 2.419(2) ? . .
C(12) C(9) 2.801(2) ? . .
C(12) C(10) 2.426(2) ? . .
C(12) C(13) 3.322(2) ? . .
C(12) C(14) 3.264(2) ? . .
C(12) C(15) 2.544(2) ? . .
C(13) C(1) 3.210(2) ? . .
C(13) C(5) 3.433(2) ? . .
C(13) C(6) 2.454(2) ? . .
C(13) C(7) 3.262(2) ? . .
C(13) C(12) 3.322(2) ? . .
C(13) C(15) 2.563(2) ? . .
C(13) C(16) 3.328(2) ? . .
C(13) C(17) 2.429(3) ? . .
C(14) O(1) 2.381(2) ? . .
C(14) N(1) 2.466(2) ? . .
C(14) C(1) 3.402(2) ? . .
C(14) C(6) 2.884(2) ? . .
C(14) C(7) 3.595(2) ? . .
C(14) C(10) 3.570(2) ? . 4_565
C(14) C(12) 3.264(2) ? . .
C(14) C(16) 2.585(2) ? . .
C(15) O(1) 3.144(2) ? . .
C(15) N(1) 3.511(2) ? . .
C(15) C(7) 3.444(2) ? . .
C(15) C(11) 3.305(2) ? . .
C(15) C(12) 2.544(2) ? . .
C(15) C(13) 2.563(2) ? . .
C(16) C(1) 2.996(2) ? . .
C(16) C(6) 3.597(2) ? . .
C(16) C(7) 2.548(2) ? . .
C(16) C(11) 2.504(2) ? . .
C(16) C(13) 3.328(2) ? . .
C(16) C(14) 2.585(2) ? . .
C(17) O(1) 2.709(2) ? . .
C(17) C(1) 3.348(2) ? . .
C(17) C(5) 3.236(2) ? . .
C(17) C(6) 2.465(2) ? . .
C(17) C(7) 3.549(3) ? . .
C(17) C(13) 2.429(3) ? . .
C(18) O(1) 3.551(2) ? . 4_564
C(18) C(1) 2.529(2) ? . .
C(18) C(3) 2.522(2) ? . .
C(18) C(7) 2.940(2) ? . .
C(18) C(8) 3.529(2) ? . .
O(1) H(1) 3.483(2) ? . 1_455
O(1) H(2) 2.366(2) ? . 1_455
O(1) H(5) 3.369(2) ? . 3_555
O(1) H(8) 2.555(2) ? . .
O(1) H(9) 3.114(2) ? . .
O(1) H(11) 2.834(2) ? . .
O(1) H(14) 3.037 ? . .
O(1) H(14) 3.435 ? . 2_456
O(1) H(15) 2.385 ? . .
O(1) H(16) 3.560 ? . .
O(1) H(17) 2.762 ? . 4_565
O(1) H(19) 3.595 ? . 4_565
N(1) H(3) 2.607(2) ? . .
N(1) H(7) 3.493(2) ? . 4_565
N(1) H(8) 3.101(2) ? . .
N(1) H(9) 2.483(2) ? . .
N(1) H(14) 1.986 ? . .
N(1) H(15) 1.992 ? . .
N(1) H(16) 1.994 ? . .
C(1) H(1) 3.263(2) ? . .
C(1) H(3) 3.279(2) ? . .
C(1) H(4) 2.633(2) ? . .
C(1) H(9) 2.973(2) ? . .
C(1) H(12) 2.594(2) ? . .
C(1) H(16) 3.140 ? . .
C(1) H(17) 2.610 ? . .
C(1) H(18) 2.948 ? . .
C(1) H(19) 3.255 ? . .
C(2) H(1) 2.030(2) ? . .
C(2) H(2) 3.279(2) ? . .
C(2) H(4) 3.336(2) ? . .
C(2) H(4) 3.564(2) ? . 3_655
C(2) H(10) 3.070(2) ? . 3_645
C(2) H(12) 3.024(2) ? . .
C(2) H(16) 3.373 ? . 3_655
C(2) H(17) 2.033 ? . .
C(2) H(18) 2.037 ? . .
C(2) H(19) 2.036 ? . .
C(3) H(2) 2.042(2) ? . .
C(3) H(3) 3.247(2) ? . .
C(3) H(4) 3.243(2) ? . 3_655
C(3) H(5) 3.408(2) ? . 3_655
C(3) H(10) 2.784(2) ? . 3_645
C(3) H(11) 3.503(2) ? . 1_655
C(3) H(13) 3.547(2) ? . 3_645
C(3) H(17) 3.246 ? . .
C(3) H(18) 2.936 ? . .
C(3) H(19) 2.619 ? . .
C(4) H(1) 2.029(2) ? . .
C(4) H(3) 2.024(2) ? . .
C(4) H(4) 3.251(2) ? . 3_655
C(4) H(5) 2.906(2) ? . 3_655
C(4) H(10) 3.378(2) ? . 3_645
C(4) H(13) 3.220(2) ? . 3_645
C(4) H(14) 3.202 ? . 2_556
C(4) H(19) 3.456 ? . 4_665
C(5) H(1) 3.238(2) ? . .
C(5) H(2) 2.023(2) ? . .
C(5) H(4) 3.525(2) ? . 3_655
C(5) H(7) 3.198(2) ? . 4_565
C(5) H(9) 2.980(2) ? . .
C(5) H(13) 3.447(2) ? . 3_645
C(5) H(14) 3.346 ? . .
C(5) H(14) 3.189 ? . 2_556
C(5) H(15) 3.454 ? . 2_556
C(5) H(16) 3.212 ? . .
C(5) H(19) 3.437 ? . 4_665
C(6) H(2) 3.257(2) ? . .
C(6) H(3) 2.040(2) ? . .
C(6) H(4) 3.356(2) ? . .
C(6) H(9) 2.430(2) ? . .
C(6) H(12) 3.230(2) ? . .
C(6) H(14) 2.940 ? . .
C(6) H(15) 3.179 ? . .
C(6) H(16) 2.489 ? . .
C(7) H(4) 2.041(2) ? . .
C(7) H(5) 3.276(2) ? . .
C(7) H(7) 3.248(2) ? . .
C(7) H(9) 3.529(2) ? . .
C(7) H(12) 2.616(2) ? . .
C(7) H(13) 3.243(2) ? . .
C(7) H(16) 3.384 ? . .
C(7) H(17) 2.567 ? . .
C(7) H(18) 3.229 ? . .
C(8) H(5) 2.034(2) ? . .
C(8) H(6) 3.254(2) ? . .
C(8) H(16) 3.215 ? . .
C(8) H(17) 3.231 ? . .
C(8) H(18) 3.436 ? . .
C(9) H(2) 3.422(2) ? . 3_645
C(9) H(4) 2.030(2) ? . .
C(9) H(6) 2.034(2) ? . .
C(9) H(7) 3.239(2) ? . .
C(9) H(8) 3.221(2) ? . 4_564
C(9) H(10) 3.370(2) ? . 3_545
C(9) H(11) 3.121(2) ? . 3_545
C(9) H(18) 2.988 ? . 2_455
C(10) H(1) 3.350(2) ? . 1_455
C(10) H(4) 3.250(2) ? . .
C(10) H(5) 2.034(2) ? . .
C(10) H(7) 2.021(2) ? . .
C(10) H(8) 3.387(2) ? . 3_545
C(10) H(8) 3.055(2) ? . 4_564
C(10) H(9) 3.286(2) ? . 4_564
C(10) H(10) 3.110(2) ? . 3_545
C(10) H(11) 3.501(2) ? . 3_545
C(10) H(18) 3.282 ? . 2_455
C(11) H(1) 2.994(2) ? . 1_455
C(11) H(3) 3.177(2) ? . 4_564
C(11) H(5) 3.245(2) ? . .
C(11) H(6) 2.033(2) ? . .
C(11) H(8) 3.320(2) ? . 4_564
C(11) H(9) 3.565(2) ? . 4_564
C(11) H(11) 2.996(2) ? . .
C(11) H(12) 3.238(2) ? . .
C(11) H(13) 2.602(2) ? . .
C(12) H(4) 3.275(2) ? . .
C(12) H(6) 3.280(2) ? . .
C(12) H(7) 2.023(2) ? . .
C(12) H(9) 3.404(2) ? . .
C(12) H(10) 3.321(2) ? . .
C(12) H(11) 2.615(2) ? . .
C(12) H(12) 2.021(2) ? . .
C(12) H(13) 2.023(2) ? . .
C(12) H(17) 2.945 ? . .
C(13) H(2) 3.464(2) ? . 1_455
C(13) H(3) 3.519(2) ? . .
C(13) H(8) 2.019(2) ? . .
C(13) H(9) 2.022(2) ? . .
C(13) H(10) 3.326(2) ? . .
C(13) H(11) 2.621(2) ? . .
C(13) H(12) 3.517(2) ? . .
C(13) H(14) 2.851 ? . .
C(13) H(15) 2.512 ? . .
C(13) H(16) 3.161 ? . .
C(13) H(17) 3.500 ? . 4_565
C(14) H(6) 3.491(2) ? . 3_555
C(14) H(10) 2.036(2) ? . .
C(14) H(11) 2.036(2) ? . .
C(14) H(12) 2.666(2) ? . .
C(14) H(13) 3.359(2) ? . .
C(14) H(18) 3.271 ? . 3_655
C(15) H(5) 3.392(2) ? . 3_555
C(15) H(6) 3.456(2) ? . 3_555
C(15) H(7) 3.285(2) ? . .
C(15) H(8) 2.034(2) ? . .
C(15) H(9) 2.038(2) ? . .
C(15) H(12) 2.045(2) ? . .
C(15) H(13) 2.044(2) ? . .
C(15) H(18) 3.553 ? . 3_655
C(16) H(7) 2.629(2) ? . .
C(16) H(8) 3.349(2) ? . .
C(16) H(9) 2.643(2) ? . .
C(16) H(10) 2.043(2) ? . .
C(16) H(11) 2.039(2) ? . .
C(16) H(17) 3.381 ? . .
C(17) H(2) 3.564(3) ? . 2_456
C(17) H(3) 3.230(2) ? . .
C(17) H(3) 3.147(2) ? . 2_456
C(17) H(4) 3.490(3) ? . .
C(17) H(13) 3.553(3) ? . 4_565
C(17) H(19) 3.071 ? . 3_645
C(18) H(1) 2.669(2) ? . .
C(18) H(2) 3.349(2) ? . 4_664
C(18) H(5) 3.044(2) ? . 2_555
C(18) H(6) 3.540(2) ? . 1_655
C(18) H(10) 3.408(2) ? . 3_645
C(18) H(12) 3.433(2) ? . .
C(18) H(16) 3.105 ? . 3_655
H(1) O(1) 3.483(2) ? . 1_655
H(1) C(1) 3.263(2) ? . .
H(1) C(2) 2.030(2) ? . .
H(1) C(4) 2.029(2) ? . .
H(1) C(5) 3.238(2) ? . .
H(1) C(10) 3.350(2) ? . 1_655
H(1) C(11) 2.994(2) ? . 1_655
H(1) C(18) 2.669(2) ? . .
H(1) H(2) 2.333(2) ? . .
H(1) H(4) 3.542(2) ? . 3_655
H(1) H(5) 3.407(2) ? . 3_655
H(1) H(6) 3.391(2) ? . 1_655
H(1) H(7) 2.773(2) ? . 1_655
H(1) H(10) 2.763(2) ? . 3_645
H(1) H(11) 2.774(2) ? . 1_655
H(1) H(17) 3.502 ? . .
H(1) H(18) 3.021 ? . .
H(1) H(19) 2.455 ? . .
H(2) O(1) 2.366(2) ? . 1_655
H(2) C(2) 3.279(2) ? . .
H(2) C(3) 2.042(2) ? . .
H(2) C(5) 2.023(2) ? . .
H(2) C(6) 3.257(2) ? . .
H(2) C(9) 3.422(2) ? . 3_655
H(2) C(13) 3.464(2) ? . 1_655
H(2) C(17) 3.564(3) ? . 2_556
H(2) C(18) 3.349(2) ? . 4_665
H(2) H(1) 2.333(2) ? . .
H(2) H(3) 2.325(2) ? . .
H(2) H(4) 3.582(2) ? . 3_655
H(2) H(5) 2.545(2) ? . 3_655
H(2) H(11) 3.368(2) ? . 1_655
H(2) H(13) 3.367(2) ? . 3_645
H(2) H(14) 2.803 ? . 2_556
H(2) H(17) 3.141 ? . 4_665
H(2) H(18) 3.524 ? . 4_665
H(2) H(19) 2.871 ? . 4_665
H(3) N(1) 2.607(2) ? . .
H(3) C(1) 3.279(2) ? . .
H(3) C(3) 3.247(2) ? . .
H(3) C(4) 2.024(2) ? . .
H(3) C(6) 2.040(2) ? . .
H(3) C(11) 3.177(2) ? . 4_565
H(3) C(13) 3.519(2) ? . .
H(3) C(17) 3.230(2) ? . .
H(3) C(17) 3.147(2) ? . 2_556
H(3) H(2) 2.325(2) ? . .
H(3) H(6) 3.391(2) ? . 4_565
H(3) H(7) 2.380(2) ? . 4_565
H(3) H(9) 3.238(2) ? . .
H(3) H(14) 3.069 ? . .
H(3) H(14) 2.788 ? . 2_556
H(3) H(15) 2.708 ? . 2_556
H(3) H(16) 3.357 ? . .
H(3) H(16) 3.528 ? . 2_556
H(3) H(19) 2.828 ? . 4_665
H(4) C(1) 2.633(2) ? . .
H(4) C(2) 3.336(2) ? . .
H(4) C(2) 3.564(2) ? . 3_645
H(4) C(3) 3.243(2) ? . 3_645
H(4) C(4) 3.251(2) ? . 3_645
H(4) C(5) 3.525(2) ? . 3_645
H(4) C(6) 3.356(2) ? . .
H(4) C(7) 2.041(2) ? . .
H(4) C(9) 2.030(2) ? . .
H(4) C(10) 3.250(2) ? . .
H(4) C(12) 3.275(2) ? . .
H(4) C(17) 3.490(3) ? . .
H(4) H(1) 3.542(2) ? . 3_645
H(4) H(2) 3.582(2) ? . 3_645
H(4) H(5) 2.330(2) ? . .
H(4) H(6) 3.509(2) ? . 2_555
H(4) H(9) 2.902(2) ? . 3_645
H(4) H(12) 3.072(2) ? . 3_645
H(4) H(16) 2.862 ? . .
H(4) H(17) 3.542 ? . .
H(4) H(18) 3.323 ? . .
H(5) O(1) 3.369(2) ? . 3_545
H(5) C(3) 3.408(2) ? . 3_645
H(5) C(4) 2.906(2) ? . 3_645
H(5) C(7) 3.276(2) ? . .
H(5) C(8) 2.034(2) ? . .
H(5) C(10) 2.034(2) ? . .
H(5) C(11) 3.245(2) ? . .
H(5) C(15) 3.392(2) ? . 3_545
H(5) C(18) 3.044(2) ? . 2_455
H(5) H(1) 3.407(2) ? . 3_645
H(5) H(2) 2.545(2) ? . 3_645
H(5) H(4) 2.330(2) ? . .
H(5) H(6) 2.339(2) ? . .
H(5) H(8) 3.201(2) ? . 3_545
H(5) H(8) 3.574(2) ? . 4_564
H(5) H(10) 3.368(2) ? . 3_545
H(5) H(11) 2.794(2) ? . 3_545
H(5) H(17) 3.021 ? . 2_455
H(5) H(18) 2.508 ? . 2_455
H(5) H(19) 3.124 ? . 2_455
H(6) C(8) 3.254(2) ? . .
H(6) C(9) 2.034(2) ? . .
H(6) C(11) 2.033(2) ? . .
H(6) C(12) 3.280(2) ? . .
H(6) C(14) 3.491(2) ? . 3_545
H(6) C(15) 3.456(2) ? . 3_545
H(6) C(18) 3.540(2) ? . 1_455
H(6) H(1) 3.391(2) ? . 1_455
H(6) H(3) 3.391(2) ? . 4_564
H(6) H(4) 3.509(2) ? . 2_455
H(6) H(5) 2.339(2) ? . .
H(6) H(7) 2.325(2) ? . .
H(6) H(8) 2.732(2) ? . 3_545
H(6) H(8) 3.315(2) ? . 4_564
H(6) H(9) 3.138(2) ? . 4_564
H(6) H(10) 2.919(2) ? . 3_545
H(6) H(11) 3.477(2) ? . 3_545
H(6) H(18) 3.076 ? . 1_455
H(6) H(18) 3.065 ? . 2_455
H(6) H(19) 3.180 ? . 1_455
H(7) N(1) 3.493(2) ? . 4_564
H(7) C(5) 3.198(2) ? . 4_564
H(7) C(7) 3.248(2) ? . .
H(7) C(9) 3.239(2) ? . .
H(7) C(10) 2.021(2) ? . .
H(7) C(12) 2.023(2) ? . .
H(7) C(15) 3.285(2) ? . .
H(7) C(16) 2.629(2) ? . .
H(7) H(1) 2.773(2) ? . 1_455
H(7) H(3) 2.380(2) ? . 4_564
H(7) H(6) 2.325(2) ? . .
H(7) H(11) 2.871(2) ? . .
H(7) H(12) 3.482(2) ? . .
H(7) H(13) 2.431(2) ? . .
H(7) H(14) 3.538 ? . 4_564
H(7) H(15) 3.271 ? . 3_555
H(7) H(19) 2.996 ? . 1_455
H(8) O(1) 2.555(2) ? . .
H(8) N(1) 3.101(2) ? . .
H(8) C(9) 3.221(2) ? . 4_565
H(8) C(10) 3.387(2) ? . 3_555
H(8) C(10) 3.055(2) ? . 4_565
H(8) C(11) 3.320(2) ? . 4_565
H(8) C(13) 2.019(2) ? . .
H(8) C(15) 2.034(2) ? . .
H(8) C(16) 3.349(2) ? . .
H(8) H(5) 3.201(2) ? . 3_555
H(8) H(5) 3.574(2) ? . 4_565
H(8) H(6) 2.732(2) ? . 3_555
H(8) H(6) 3.315(2) ? . 4_565
H(8) H(9) 1.551(2) ? . .
H(8) H(10) 2.199(2) ? . .
H(8) H(11) 2.415(2) ? . .
H(8) H(12) 3.449(2) ? . .
H(8) H(17) 3.222 ? . 4_565
H(8) H(18) 2.843 ? . 3_655
H(9) O(1) 3.114(2) ? . .
H(9) N(1) 2.483(2) ? . .
H(9) C(1) 2.973(2) ? . .
H(9) C(5) 2.980(2) ? . .
H(9) C(6) 2.430(2) ? . .
H(9) C(7) 3.529(2) ? . .
H(9) C(10) 3.286(2) ? . 4_565
H(9) C(11) 3.565(2) ? . 4_565
H(9) C(12) 3.404(2) ? . .
H(9) C(13) 2.022(2) ? . .
H(9) C(15) 2.038(2) ? . .
H(9) C(16) 2.643(2) ? . .
H(9) H(3) 3.238(2) ? . .
H(9) H(4) 2.902(2) ? . 3_655
H(9) H(6) 3.138(2) ? . 4_565
H(9) H(8) 1.551(2) ? . .
H(9) H(10) 2.419(2) ? . .
H(9) H(11) 2.772(2) ? . .
H(9) H(12) 2.378(2) ? . .
H(9) H(13) 3.456(2) ? . .
H(9) H(18) 3.046 ? . 3_655
H(10) C(2) 3.070(2) ? . 3_655
H(10) C(3) 2.784(2) ? . 3_655
H(10) C(4) 3.378(2) ? . 3_655
H(10) C(9) 3.370(2) ? . 3_555
H(10) C(10) 3.110(2) ? . 3_555
H(10) C(12) 3.321(2) ? . .
H(10) C(13) 3.326(2) ? . .
H(10) C(14) 2.036(2) ? . .
H(10) C(16) 2.043(2) ? . .
H(10) C(18) 3.408(2) ? . 3_655
H(10) H(1) 2.763(2) ? . 3_655
H(10) H(5) 3.368(2) ? . 3_555
H(10) H(6) 2.919(2) ? . 3_555
H(10) H(8) 2.199(2) ? . .
H(10) H(9) 2.419(2) ? . .
H(10) H(11) 1.551(2) ? . .
H(10) H(12) 2.408(2) ? . .
H(10) H(13) 2.228(2) ? . .
H(10) H(18) 2.937 ? . 3_655
H(11) O(1) 2.834(2) ? . .
H(11) C(3) 3.503(2) ? . 1_455
H(11) C(9) 3.121(2) ? . 3_555
H(11) C(10) 3.501(2) ? . 3_555
H(11) C(11) 2.996(2) ? . .
H(11) C(12) 2.615(2) ? . .
H(11) C(13) 2.621(2) ? . .
H(11) C(14) 2.036(2) ? . .
H(11) C(16) 2.039(2) ? . .
H(11) H(1) 2.774(2) ? . 1_455
H(11) H(2) 3.368(2) ? . 1_455
H(11) H(5) 2.794(2) ? . 3_555
H(11) H(6) 3.477(2) ? . 3_555
H(11) H(7) 2.871(2) ? . .
H(11) H(8) 2.415(2) ? . .
H(11) H(9) 2.772(2) ? . .
H(11) H(10) 1.551(2) ? . .
H(11) H(12) 2.781(2) ? . .
H(11) H(13) 2.401(2) ? . .
H(12) C(1) 2.594(2) ? . .
H(12) C(2) 3.024(2) ? . .
H(12) C(6) 3.230(2) ? . .
H(12) C(7) 2.616(2) ? . .
H(12) C(11) 3.238(2) ? . .
H(12) C(12) 2.021(2) ? . .
H(12) C(13) 3.517(2) ? . .
H(12) C(14) 2.666(2) ? . .
H(12) C(15) 2.045(2) ? . .
H(12) C(18) 3.433(2) ? . .
H(12) H(4) 3.072(2) ? . 3_655
H(12) H(7) 3.482(2) ? . .
H(12) H(8) 3.449(2) ? . .
H(12) H(9) 2.378(2) ? . .
H(12) H(10) 2.408(2) ? . .
H(12) H(11) 2.781(2) ? . .
H(12) H(13) 1.551(2) ? . .
H(12) H(16) 2.989 ? . 3_655
H(12) H(17) 2.963 ? . .
H(13) C(3) 3.547(2) ? . 3_655
H(13) C(4) 3.220(2) ? . 3_655
H(13) C(5) 3.447(2) ? . 3_655
H(13) C(7) 3.243(2) ? . .
H(13) C(11) 2.602(2) ? . .
H(13) C(12) 2.023(2) ? . .
H(13) C(14) 3.359(2) ? . .
H(13) C(15) 2.044(2) ? . .
H(13) C(17) 3.553(3) ? . 4_564
H(13) H(2) 3.367(2) ? . 3_655
H(13) H(7) 2.431(2) ? . .
H(13) H(9) 3.456(2) ? . .
H(13) H(10) 2.228(2) ? . .
H(13) H(11) 2.401(2) ? . .
H(13) H(12) 1.551(2) ? . .
H(13) H(14) 2.752 ? . 4_564
H(14) O(1) 3.037 ? . .
H(14) O(1) 3.435 ? . 2_556
H(14) N(1) 1.986 ? . .
H(14) C(4) 3.202 ? . 2_456
H(14) C(5) 3.346 ? . .
H(14) C(5) 3.189 ? . 2_456
H(14) C(6) 2.940 ? . .
H(14) C(13) 2.851 ? . .
H(14) H(2) 2.803 ? . 2_456
H(14) H(3) 3.069 ? . .
H(14) H(3) 2.788 ? . 2_456
H(14) H(7) 3.538 ? . 4_565
H(14) H(13) 2.752 ? . 4_565
H(14) H(15) 1.551 ? . .
H(14) H(16) 1.551 ? . .
H(14) H(19) 3.084 ? . 3_645
H(15) O(1) 2.385 ? . .
H(15) N(1) 1.992 ? . .
H(15) C(5) 3.454 ? . 2_456
H(15) C(6) 3.179 ? . .
H(15) C(13) 2.512 ? . .
H(15) H(3) 2.708 ? . 2_456
H(15) H(7) 3.271 ? . 3_545
H(15) H(14) 1.551 ? . .
H(15) H(16) 1.551 ? . .
H(15) H(19) 3.040 ? . 3_645
H(16) O(1) 3.560 ? . .
H(16) N(1) 1.994 ? . .
H(16) C(1) 3.140 ? . .
H(16) C(2) 3.373 ? . 3_645
H(16) C(5) 3.212 ? . .
H(16) C(6) 2.489 ? . .
H(16) C(7) 3.384 ? . .
H(16) C(8) 3.215 ? . .
H(16) C(13) 3.161 ? . .
H(16) C(18) 3.105 ? . 3_645
H(16) H(3) 3.357 ? . .
H(16) H(3) 3.528 ? . 2_456
H(16) H(4) 2.862 ? . .
H(16) H(12) 2.989 ? . 3_645
H(16) H(14) 1.551 ? . .
H(16) H(15) 1.551 ? . .
H(16) H(17) 3.035 ? . 3_645
H(16) H(19) 2.594 ? . 3_645
H(17) O(1) 2.762 ? . 4_564
H(17) C(1) 2.610 ? . .
H(17) C(2) 2.033 ? . .
H(17) C(3) 3.246 ? . .
H(17) C(7) 2.567 ? . .
H(17) C(8) 3.231 ? . .
H(17) C(12) 2.945 ? . .
H(17) C(13) 3.500 ? . 4_564
H(17) C(16) 3.381 ? . .
H(17) H(1) 3.502 ? . .
H(17) H(2) 3.141 ? . 4_664
H(17) H(4) 3.542 ? . .
H(17) H(5) 3.021 ? . 2_555
H(17) H(8) 3.222 ? . 4_564
H(17) H(12) 2.963 ? . .
H(17) H(16) 3.035 ? . 3_655
H(17) H(18) 1.551 ? . .
H(17) H(19) 1.551 ? . .
H(18) C(1) 2.948 ? . .
H(18) C(2) 2.037 ? . .
H(18) C(3) 2.936 ? . .
H(18) C(7) 3.229 ? . .
H(18) C(8) 3.436 ? . .
H(18) C(9) 2.988 ? . 2_555
H(18) C(10) 3.282 ? . 2_555
H(18) C(14) 3.271 ? . 3_645
H(18) C(15) 3.553 ? . 3_645
H(18) H(1) 3.021 ? . .
H(18) H(2) 3.524 ? . 4_664
H(18) H(4) 3.323 ? . .
H(18) H(5) 2.508 ? . 2_555
H(18) H(6) 3.076 ? . 1_655
H(18) H(6) 3.065 ? . 2_555
H(18) H(8) 2.843 ? . 3_645
H(18) H(9) 3.046 ? . 3_645
H(18) H(10) 2.937 ? . 3_645
H(18) H(17) 1.551 ? . .
H(18) H(19) 1.551 ? . .
H(19) O(1) 3.595 ? . 4_564
H(19) C(1) 3.255 ? . .
H(19) C(2) 2.036 ? . .
H(19) C(3) 2.619 ? . .
H(19) C(4) 3.456 ? . 4_664
H(19) C(5) 3.437 ? . 4_664
H(19) C(17) 3.071 ? . 3_655
H(19) H(1) 2.455 ? . .
H(19) H(2) 2.871 ? . 4_664
H(19) H(3) 2.828 ? . 4_664
H(19) H(5) 3.124 ? . 2_555
H(19) H(6) 3.180 ? . 1_655
H(19) H(7) 2.996 ? . 1_655
H(19) H(14) 3.084 ? . 3_655
H(19) H(15) 3.040 ? . 3_655
H(19) H(16) 2.594 ? . 3_655
H(19) H(17) 1.551 ? . .
H(19) H(18) 1.551 ? . .

loop_
_geom_torsion_atom_site_label_1
_geom_torsion_atom_site_label_2
_geom_torsion_atom_site_label_3
_geom_torsion_atom_site_label_4
_geom_torsion
_geom_torsion_publ_flag
_geom_torsion_site_symmetry_1
_geom_torsion_site_symmetry_2
_geom_torsion_site_symmetry_3
_geom_torsion_site_symmetry_4
C(6) N(1) C(13) O(1) 169.44(17) ? . . . .
C(6) N(1) C(13) C(14) -13.4(2) ? . . . .
C(13) N(1) C(6) C(1) -75.4(2) ? . . . .
C(13) N(1) C(6) C(5) 107.45(19) ? . . . .
C(17) N(1) C(6) C(1) 95.0(2) ? . . . .
C(17) N(1) C(6) C(5) -82.2(2) ? . . . .
C(17) N(1) C(13) O(1) -0.7(2) ? . . . .
C(17) N(1) C(13) C(14) 176.42(17) ? . . . .
C(2) C(1) C(6) N(1) -179.44(14) ? . . . .
C(2) C(1) C(6) C(5) -2.3(2) ? . . . .
C(6) C(1) C(2) C(3) 1.1(2) ? . . . .
C(6) C(1) C(2) C(18) 179.24(15) ? . . . .
C(2) C(1) C(7) C(8) 88.1(2) ? . . . .
C(2) C(1) C(7) C(12) -92.78(19) ? . . . .
C(7) C(1) C(2) C(3) -177.21(15) ? . . . .
C(7) C(1) C(2) C(18) 0.9(2) ? . . . .
C(6) C(1) C(7) C(8) -90.23(19) ? . . . .
C(6) C(1) C(7) C(12) 88.9(2) ? . . . .
C(7) C(1) C(6) N(1) -1.1(2) ? . . . .
C(7) C(1) C(6) C(5) 176.11(15) ? . . . .
C(1) C(2) C(3) C(4) 1.0(2) ? . . . .
C(18) C(2) C(3) C(4) -177.11(16) ? . . . .
C(2) C(3) C(4) C(5) -2.0(2) ? . . . .
C(3) C(4) C(5) C(6) 0.8(2) ? . . . .
C(4) C(5) C(6) N(1) 178.45(15) ? . . . .
C(4) C(5) C(6) C(1) 1.3(2) ? . . . .
C(1) C(7) C(8) C(9) 178.80(15) ? . . . .
C(1) C(7) C(12) C(11) -179.00(15) ? . . . .
C(1) C(7) C(12) C(16) -1.0(2) ? . . . .
C(8) C(7) C(12) C(11) 0.1(2) ? . . . .
C(8) C(7) C(12) C(16) 178.11(15) ? . . . .
C(12) C(7) C(8) C(9) -0.3(2) ? . . . .
C(7) C(8) C(9) C(10) 0.4(2) ? . . . .
C(8) C(9) C(10) C(11) -0.3(2) ? . . . .
C(9) C(10) C(11) C(12) 0.1(2) ? . . . .
C(10) C(11) C(12) C(7) 0.0(2) ? . . . .
C(10) C(11) C(12) C(16) -178.05(16) ? . . . .
C(7) C(12) C(16) C(15) -94.38(19) ? . . . .
C(11) C(12) C(16) C(15) 83.6(2) ? . . . .
O(1) C(13) C(14) C(15) -72.9(2) ? . . . .
N(1) C(13) C(14) C(15) 109.94(18) ? . . . .
C(13) C(14) C(15) C(16) -80.08(19) ? . . . .
C(14) C(15) C(16) C(12) 76.20(19) ? . . . .

loop_
_cod_related_entry_id
_cod_related_entry_database
_cod_related_entry_code
1 ChemSpider 30659261
